data_4305280
loop_
_publ_author_name
'Hong Deng'
'Yongcai Qiu'
'Carole Daiguebonne'
'Nicolas Kerbellec'
'Olivier Guillou'
'Matthias Zeller'
'Stuart R. Batten'

_publ_contact_author
;
 Hong Deng
 School of Chemistry and Environment
 South China Nomal University 
 Guangzhou 510006
 P. R. China
;
_publ_contact_author_email dh@scnu.edu.cn
_publ_contact_author_fax '86 20 33381880'
_publ_contact_author_phone '86 20 33381880'
_publ_section_title
;
Synthesis of New Copper Cyanide complexes via the Transformation of
Organonitrile to Inorganic Cyanide
;
_journal_name_full 'Inorganic Chemistry'
_journal_page_first 5866
_journal_page_last 5872
_journal_paper_doi 10.1021/ic800164b
_journal_volume 47
_journal_year 2008
_chemical_formula_sum 'C6 H24 N12 Ni3 O4'
_chemical_formula_weight 504.50
_chemical_name_systematic
; 
 ? 
;
_space_group_IT_number 15
_symmetry_cell_setting monoclinic
_symmetry_space_group_name_Hall '-C 2yc'
_symmetry_space_group_name_H-M 'C 1 2/c 1'
_atom_sites_solution_hydrogens geom
_atom_sites_solution_primary direct
_atom_sites_solution_secondary difmap
_audit_creation_method SHELXL-97
_cell_angle_alpha 90.00
_cell_angle_beta 116.0110(10)
_cell_angle_gamma 90.00
_cell_formula_units_Z 4
_cell_length_a 24.6282(5)
_cell_length_b 6.55160(10)
_cell_length_c 13.2914(2)
_cell_measurement_reflns_used 2300
_cell_measurement_temperature 293(2)
_cell_measurement_theta_max 28.00
_cell_measurement_theta_min 1.66
_cell_volume 1927.39(6)
_computing_cell_refinement 'SAINT (Bruker, 2004)'
_computing_data_collection 'APEX-II (Bruker, 2004)'
_computing_data_reduction SAINT
_computing_molecular_graphics 'SHELXTL-XP (Bruker, 2004)'
_computing_publication_material 'SHELXTL (Bruker, 2004)'
_computing_structure_refinement 'SHELXL-97 (Sheldrick, 1997)'
_computing_structure_solution 'SHELXS-97 (Sheldrick, 1997)'
_diffrn_ambient_temperature 293(2)
_diffrn_measured_fraction_theta_full 0.995
_diffrn_measured_fraction_theta_max 0.995
_diffrn_measurement_device_type 'Bruker APEX-II area-detector diffractometer'
_diffrn_measurement_method '\f and \w scan'
_diffrn_radiation_monochromator graphite
_diffrn_radiation_source 'fine-focus sealed tube'
_diffrn_radiation_type MoK\a
_diffrn_radiation_wavelength 0.71073
_diffrn_reflns_av_R_equivalents 0.0384
_diffrn_reflns_av_sigmaI/netI 0.0389
_diffrn_reflns_limit_h_max 22
_diffrn_reflns_limit_h_min -32
_diffrn_reflns_limit_k_max 8
_diffrn_reflns_limit_k_min -8
_diffrn_reflns_limit_l_max 17
_diffrn_reflns_limit_l_min -16
_diffrn_reflns_number 7428
_diffrn_reflns_theta_full 27.88
_diffrn_reflns_theta_max 27.88
_diffrn_reflns_theta_min 3.24
_diffrn_standards_number 0
_exptl_absorpt_coefficient_mu 2.939
_exptl_absorpt_correction_T_max 0.6429
_exptl_absorpt_correction_T_min 0.5930
_exptl_absorpt_correction_type multi-scan
_exptl_absorpt_process_details SADABS
_exptl_crystal_colour blue
_exptl_crystal_density_diffrn 1.739
_exptl_crystal_density_method 'not measured'
_exptl_crystal_description block
_exptl_crystal_F_000 1040
_exptl_crystal_size_max 0.20
_exptl_crystal_size_mid 0.15
_exptl_crystal_size_min 0.15
_refine_diff_density_max 0.506
_refine_diff_density_min -0.488
_refine_diff_density_rms 0.083
_refine_ls_extinction_method none
_refine_ls_goodness_of_fit_ref 1.025
_refine_ls_hydrogen_treatment constr
_refine_ls_matrix_type full
_refine_ls_number_parameters 119
_refine_ls_number_reflns 2293
_refine_ls_number_restraints 0
_refine_ls_restrained_S_all 1.025
_refine_ls_R_factor_all 0.0664
_refine_ls_R_factor_gt 0.0363
_refine_ls_shift/su_max 0.001
_refine_ls_shift/su_mean 0.000
_refine_ls_structure_factor_coef Fsqd
_refine_ls_weighting_details 'calc w=1/[\s^2^(Fo^2^)+(0.0411P)^2^+0.0779P] where P=(Fo^2^+2Fc^2^)/3'
_refine_ls_weighting_scheme calc
_refine_ls_wR_factor_gt 0.0837
_refine_ls_wR_factor_ref 0.0962
_reflns_number_gt 1526
_reflns_number_total 2293
_reflns_threshold_expression >2sigma(I)
_cod_data_source_file ic800164b-file002_4.cif
_cod_data_source_block 4
_cod_database_code 4305280

loop_
_symmetry_equiv_pos_as_xyz
'x, y, z'
'-x, y, -z+1/2'
'x+1/2, y+1/2, z'
'-x+1/2, y+1/2, -z+1/2'
'-x, -y, -z'
'x, -y, z-1/2'
'-x+1/2, -y+1/2, -z'
'x+1/2, -y+1/2, z-1/2'

loop_
_atom_site_label
_atom_site_type_symbol
_atom_site_fract_x
_atom_site_fract_y
_atom_site_fract_z
_atom_site_U_iso_or_equiv
_atom_site_adp_type
_atom_site_occupancy
_atom_site_symmetry_multiplicity
_atom_site_calc_flag
_atom_site_refinement_flags
_atom_site_disorder_assembly
_atom_site_disorder_group
C1 C 0.24959(13) 0.3295(4) 0.0435(2) 0.0245(6) Uani 1 1 d . . .
C2 C 0.41801(16) 0.5447(5) 0.4570(3) 0.0386(8) Uani 1 1 d . . .
C3 C 0.50397(14) 0.7366(6) 0.4258(3) 0.0389(8) Uani 1 1 d . . .
N1 N 0.25626(11) -0.1452(4) 0.1677(2) 0.0344(6) Uani 1 1 d . . .
H1A H 0.2654 -0.1986 0.2347 0.052 Uiso 1 1 calc R . .
H1B H 0.2461 -0.2446 0.1170 0.052 Uiso 1 1 calc R . .
H1C H 0.2254 -0.0594 0.1494 0.052 Uiso 1 1 calc R . .
N2 N 0.37270(13) -0.2692(4) 0.1717(2) 0.0395(7) Uani 1 1 d . . .
H2A H 0.3571 -0.3665 0.1979 0.059 Uiso 1 1 calc R . .
H2B H 0.4123 -0.2601 0.2150 0.059 Uiso 1 1 calc R . .
H2C H 0.3662 -0.3000 0.1021 0.059 Uiso 1 1 calc R . .
N3 N 0.36795(12) 0.0441(4) 0.3473(2) 0.0359(6) Uani 1 1 d . . .
H3A H 0.3689 0.1756 0.3648 0.054 Uiso 1 1 calc R . .
H3B H 0.4053 -0.0061 0.3785 0.054 Uiso 1 1 calc R . .
H3C H 0.3452 -0.0238 0.3727 0.054 Uiso 1 1 calc R . .
N4 N 0.40653(13) 0.1697(4) 0.1734(2) 0.0430(7) Uani 1 1 d . . .
H4A H 0.4326 0.0801 0.1691 0.064 Uiso 1 1 calc R . .
H4B H 0.4244 0.2409 0.2365 0.064 Uiso 1 1 calc R . .
H4C H 0.3943 0.2541 0.1151 0.064 Uiso 1 1 calc R . .
N5 N 0.36793(14) 0.5708(5) 0.4329(3) 0.0554(9) Uani 1 1 d . . .
N6 N 0.50673(14) 0.8822(5) 0.3813(3) 0.0560(9) Uani 1 1 d . . .
Ni1 Ni 0.331195(16) 0.01260(6) 0.17201(3) 0.02585(14) Uani 1 1 d . . .
Ni2 Ni 0.5000 0.5000 0.5000 0.03291(17) Uani 1 2 d S . .
O1 O 0.28475(9) 0.2960(3) 0.14402(15) 0.0311(5) Uani 1 1 d . . .
O2 O 0.21470(10) 0.4786(3) 0.00573(16) 0.0307(5) Uani 1 1 d . . .

loop_
_atom_site_aniso_label
_atom_site_aniso_U_11
_atom_site_aniso_U_22
_atom_site_aniso_U_33
_atom_site_aniso_U_23
_atom_site_aniso_U_13
_atom_site_aniso_U_12
C1 0.0236(15) 0.0275(16) 0.0257(15) -0.0015(13) 0.0138(13) -0.0016(13)
C2 0.033(2) 0.040(2) 0.0429(19) 0.0009(16) 0.0167(16) -0.0016(16)
C3 0.0265(18) 0.051(2) 0.0370(19) 0.0036(16) 0.0116(15) -0.0005(16)
N1 0.0379(16) 0.0361(16) 0.0312(14) 0.0001(12) 0.0169(12) -0.0027(13)
N2 0.0401(16) 0.0360(16) 0.0423(16) 0.0013(13) 0.0181(14) 0.0074(14)
N3 0.0370(16) 0.0341(15) 0.0311(14) 0.0003(12) 0.0100(12) 0.0048(13)
N4 0.0368(16) 0.0400(17) 0.0522(17) 0.0037(14) 0.0195(14) 0.0023(14)
N5 0.037(2) 0.051(2) 0.078(2) -0.0057(17) 0.0243(18) -0.0028(16)
N6 0.046(2) 0.064(2) 0.057(2) 0.0168(18) 0.0221(16) -0.0025(18)
Ni1 0.0242(2) 0.0273(2) 0.0246(2) 0.00126(17) 0.00940(17) 0.00280(17)
Ni2 0.0255(3) 0.0382(4) 0.0349(3) 0.0022(3) 0.0130(3) -0.0007(3)
O1 0.0344(12) 0.0344(12) 0.0209(10) 0.0003(9) 0.0087(9) 0.0060(10)
O2 0.0368(13) 0.0286(12) 0.0263(11) 0.0000(9) 0.0134(10) 0.0080(10)

loop_
_atom_type_symbol
_atom_type_description
_atom_type_scat_dispersion_real
_atom_type_scat_dispersion_imag
_atom_type_scat_source
C C 0.0033 0.0016 'International Tables Vol C Tables 4.2.6.8 and 6.1.1.4'
H H 0.0000 0.0000 'International Tables Vol C Tables 4.2.6.8 and 6.1.1.4'
N N 0.0061 0.0033 'International Tables Vol C Tables 4.2.6.8 and 6.1.1.4'
O O 0.0106 0.0060 'International Tables Vol C Tables 4.2.6.8 and 6.1.1.4'
Ni Ni 0.3393 1.1124 'International Tables Vol C Tables 4.2.6.8 and 6.1.1.4'

loop_
_geom_angle_atom_site_label_1
_geom_angle_atom_site_label_2
_geom_angle_atom_site_label_3
_geom_angle
_geom_angle_site_symmetry_1
_geom_angle_site_symmetry_3
_geom_angle_publ_flag
O1 C1 O2 126.6(3) . . ?
O1 C1 C1 116.5(3) . 7 ?
O2 C1 C1 116.9(3) . 7 ?
N5 C2 Ni2 178.5(3) . . ?
N6 C3 Ni2 179.4(4) . . ?
Ni1 N1 H1A 109.5 . . ?
Ni1 N1 H1B 109.5 . . ?
H1A N1 H1B 109.5 . . ?
Ni1 N1 H1C 109.5 . . ?
H1A N1 H1C 109.5 . . ?
H1B N1 H1C 109.5 . . ?
Ni1 N2 H2A 109.5 . . ?
Ni1 N2 H2B 109.5 . . ?
H2A N2 H2B 109.5 . . ?
Ni1 N2 H2C 109.5 . . ?
H2A N2 H2C 109.5 . . ?
H2B N2 H2C 109.5 . . ?
Ni1 N3 H3A 109.5 . . ?
Ni1 N3 H3B 109.5 . . ?
H3A N3 H3B 109.5 . . ?
Ni1 N3 H3C 109.5 . . ?
H3A N3 H3C 109.5 . . ?
H3B N3 H3C 109.5 . . ?
Ni1 N4 H4A 109.5 . . ?
Ni1 N4 H4B 109.5 . . ?
H4A N4 H4B 109.5 . . ?
Ni1 N4 H4C 109.5 . . ?
H4A N4 H4C 109.5 . . ?
H4B N4 H4C 109.5 . . ?
N1 Ni1 N3 91.43(10) . . ?
N1 Ni1 N2 89.41(11) . . ?
N3 Ni1 N2 96.56(10) . . ?
N1 Ni1 N4 178.91(10) . . ?
N3 Ni1 N4 89.60(11) . . ?
N2 Ni1 N4 90.11(11) . . ?
N1 Ni1 O2 87.14(9) . 7 ?
N3 Ni1 O2 170.82(9) . 7 ?
N2 Ni1 O2 92.49(9) . 7 ?
N4 Ni1 O2 91.91(10) . 7 ?
N1 Ni1 O1 91.50(9) . . ?
N3 Ni1 O1 92.59(9) . . ?
N2 Ni1 O1 170.79(9) . . ?
N4 Ni1 O1 88.81(9) . . ?
O2 Ni1 O1 78.40(7) 7 . ?
C3 Ni2 C3 180.000(1) 5_666 . ?
C3 Ni2 C2 89.52(15) 5_666 . ?
C3 Ni2 C2 90.48(14) . . ?
C3 Ni2 C2 90.48(14) 5_666 5_666 ?
C3 Ni2 C2 89.52(15) . 5_666 ?
C2 Ni2 C2 180.000(1) . 5_666 ?
C1 O1 Ni1 114.01(18) . . ?
C1 O2 Ni1 113.83(17) . 7 ?

loop_
_geom_bond_atom_site_label_1
_geom_bond_atom_site_label_2
_geom_bond_distance
_geom_bond_site_symmetry_2
_geom_bond_publ_flag
C1 O1 1.252(3) . ?
C1 O2 1.252(3) . ?
C1 C1 1.563(5) 7 ?
C2 N5 1.143(4) . ?
C2 Ni2 1.865(4) . ?
C3 N6 1.140(4) . ?
C3 Ni2 1.863(4) . ?
N1 Ni1 2.094(3) . ?
N1 H1A 0.8900 . ?
N1 H1B 0.8900 . ?
N1 H1C 0.8900 . ?
N2 Ni1 2.111(3) . ?
N2 H2A 0.8900 . ?
N2 H2B 0.8900 . ?
N2 H2C 0.8900 . ?
N3 Ni1 2.108(2) . ?
N3 H3A 0.8900 . ?
N3 H3B 0.8900 . ?
N3 H3C 0.8900 . ?
N4 Ni1 2.115(3) . ?
N4 H4A 0.8900 . ?
N4 H4B 0.8900 . ?
N4 H4C 0.8900 . ?
Ni1 O2 2.126(2) 7 ?
Ni1 O1 2.126(2) . ?
Ni2 C3 1.863(4) 5_666 ?
Ni2 C2 1.865(4) 5_666 ?
O2 Ni1 2.126(2) 7 ?

loop_
_geom_torsion_atom_site_label_1
_geom_torsion_atom_site_label_2
_geom_torsion_atom_site_label_3
_geom_torsion_atom_site_label_4
_geom_torsion
_geom_torsion_site_symmetry_1
_geom_torsion_site_symmetry_2
_geom_torsion_site_symmetry_3
_geom_torsion_site_symmetry_4
_geom_torsion_publ_flag
N6 C3 Ni2 C3 -92(42) . . . 5_666 ?
N6 C3 Ni2 C2 112(31) . . . . ?
N6 C3 Ni2 C2 -68(31) . . . 5_666 ?
N5 C2 Ni2 C3 41(14) . . . 5_666 ?
N5 C2 Ni2 C3 -139(14) . . . . ?
N5 C2 Ni2 C2 152(100) . . . 5_666 ?
O2 C1 O1 Ni1 175.8(2) . . . . ?
C1 C1 O1 Ni1 -5.5(4) 7 . . . ?
N1 Ni1 O1 C1 -81.0(2) . . . . ?
N3 Ni1 O1 C1 -172.5(2) . . . . ?
N2 Ni1 O1 C1 14.6(7) . . . . ?
N4 Ni1 O1 C1 97.9(2) . . . . ?
O2 Ni1 O1 C1 5.75(19) 7 . . . ?
O1 C1 O2 Ni1 174.8(2) . . . 7 ?
C1 C1 O2 Ni1 -3.9(4) 7 . . 7 ?
